data_7215740
loop_
_publ_author_name
'Wang, Lei'
'Hu, Yanjing'
'Wang, Wenqiang'
'Liu, Faqian'
'Huang, Keke'

_publ_section_title
;
 Energetic multi-component molecular solids of tetrafluoroterephthalic
 acid with some aza compounds by strong hydrogen bonds and weak
 intermolecular interactions of C--H&#x22EF;F and C--H&#x22EF;O
;
_journal_issue 20
_journal_name_full CrystEngComm
_journal_page_first 4142
_journal_paper_doi 10.1039/c4ce00133h
_journal_volume 16
_journal_year 2014
_chemical_formula_moiety 'C32 H22 F8 N4 O8'
_chemical_formula_sum 'C32 H22 F8 N4 O8'
_chemical_formula_weight 742.54
_chemical_name_systematic
; 
 ? 
;
_space_group_IT_number 2
_symmetry_cell_setting triclinic
_symmetry_space_group_name_Hall '-P 1'
_symmetry_space_group_name_H-M 'P -1'
_atom_sites_solution_hydrogens geom
_atom_sites_solution_primary direct
_atom_sites_solution_secondary difmap
_audit_creation_method SHELXL-97
_cell_angle_alpha 99.8950(10)
_cell_angle_beta 97.073(2)
_cell_angle_gamma 111.8780(10)
_cell_formula_units_Z 1
_cell_length_a 7.1153(5)
_cell_length_b 8.4148(6)
_cell_length_c 14.4196(13)
_cell_measurement_temperature 293(2)
_cell_volume 772.54(10)
_computing_structure_refinement 'SHELXL-97 (Sheldrick, 1997)'
_computing_structure_solution 'SHELXS-97 (Sheldrick, 1990)'
_diffrn_ambient_temperature 293(2)
_diffrn_measured_fraction_theta_full 'ACTA 50'
_diffrn_measured_fraction_theta_max 0.925
_diffrn_radiation_monochromator graphite
_diffrn_radiation_source 'fine-focus sealed tube'
_diffrn_radiation_type MoK\a
_diffrn_radiation_wavelength 0.71073
_diffrn_reflns_av_R_equivalents 0.0351
_diffrn_reflns_av_sigmaI/netI 0.0344
_diffrn_reflns_limit_h_max 9
_diffrn_reflns_limit_h_min -4
_diffrn_reflns_limit_k_max 10
_diffrn_reflns_limit_k_min -10
_diffrn_reflns_limit_l_max 18
_diffrn_reflns_limit_l_min -19
_diffrn_reflns_number 4968
_diffrn_reflns_theta_full 'ACTA 50'
_diffrn_reflns_theta_max 28.25
_diffrn_reflns_theta_min 2.68
_exptl_absorpt_coefficient_mu 0.147
_exptl_absorpt_correction_T_max 0.0001
_exptl_absorpt_correction_T_min 0.0001
_exptl_absorpt_correction_type empirical
_exptl_absorpt_process_details SADABS
_exptl_crystal_colour colourless
_exptl_crystal_density_diffrn 1.596
_exptl_crystal_density_method 'not measured'
_exptl_crystal_description block
_exptl_crystal_F_000 378
_exptl_crystal_size_max 0.24
_exptl_crystal_size_mid 0.18
_exptl_crystal_size_min 0.12
_refine_diff_density_max 0.467
_refine_diff_density_min -0.413
_refine_diff_density_rms 0.073
_refine_ls_extinction_method none
_refine_ls_goodness_of_fit_ref 1.083
_refine_ls_hydrogen_treatment mixed
_refine_ls_matrix_type full
_refine_ls_number_parameters 235
_refine_ls_number_reflns 3540
_refine_ls_number_restraints 0
_refine_ls_restrained_S_all 1.083
_refine_ls_R_factor_all 0.0644
_refine_ls_R_factor_gt 0.0531
_refine_ls_shift/su_max 0.000
_refine_ls_shift/su_mean 0.000
_refine_ls_structure_factor_coef Fsqd
_refine_ls_weighting_details 'calc w=1/[\s^2^(Fo^2^)+(0.0900P)^2^+0.1419P] where P=(Fo^2^+2Fc^2^)/3'
_refine_ls_weighting_scheme calc
_refine_ls_wR_factor_gt 0.1488
_refine_ls_wR_factor_ref 0.1597
_reflns_number_gt 2728
_reflns_number_total 3540
_reflns_threshold_expression >2sigma(I)
_cod_data_source_file c4ce00133h2.cif
_cod_data_source_block compound9
_cod_original_sg_symbol_H-M P-1
_cod_database_code 7215740

loop_
_symmetry_equiv_pos_as_xyz
'x, y, z'
'-x, -y, -z'

loop_
_atom_site_label
_atom_site_type_symbol
_atom_site_fract_x
_atom_site_fract_y
_atom_site_fract_z
_atom_site_U_iso_or_equiv
_atom_site_adp_type
_atom_site_occupancy
_atom_site_symmetry_multiplicity
_atom_site_calc_flag
F1 F 0.61505(19) 0.97023(17) 0.42851(9) 0.0569(4) Uani 1 1 d
F2 F 1.2650(2) 1.28150(17) 0.63969(10) 0.0612(4) Uani 1 1 d
O3 O 1.5658(2) 1.17948(18) 0.81609(10) 0.0520(4) Uani 1 1 d
O1 O 0.7968(2) 1.34957(18) 0.53077(10) 0.0498(4) Uani 1 1 d
O2 O 0.8759(3) 1.2907(2) 0.67218(10) 0.0514(4) Uani 1 1 d
C1 C 0.9345(3) 1.1335(2) 0.53762(12) 0.0327(4) Uani 1 1 d
C2 C 0.8610(3) 1.2713(2) 0.58312(12) 0.0359(4) Uani 1 1 d
O4 O 1.7473(3) 1.44701(19) 0.79522(11) 0.0573(4) Uani 1 1 d
C3 C 1.1292(3) 1.1418(2) 0.57125(12) 0.0364(4) Uani 1 1 d
C4 C 0.8070(3) 0.9891(2) 0.46486(12) 0.0347(4) Uani 1 1 d
F5 F 1.3848(4) 1.5370(3) 0.82264(9) 0.0996(7) Uani 1 1 d
F6 F 1.7430(3) 1.3262(3) 1.02970(10) 0.1079(8) Uani 1 1 d
C5 C 1.5674(3) 1.4279(2) 0.92194(12) 0.0366(4) Uani 1 1 d
C6 C 1.6283(3) 1.3382(2) 0.83725(13) 0.0383(4) Uani 1 1 d
C7 C 1.4439(4) 1.5175(3) 0.91007(13) 0.0481(5) Uani 1 1 d
C8 C 1.6227(4) 1.4125(3) 1.01338(14) 0.0515(6) Uani 1 1 d
N2 N 0.1113(2) 0.10095(19) 0.26866(10) 0.0345(3) Uani 1 1 d
N1 N 0.2236(3) 0.3510(2) 0.37068(11) 0.0390(4) Uani 1 1 d
H1 H 0.2297 0.4481 0.4046 0.080 Uiso 1 1 calc
C9 C 0.3101(3) 0.1359(3) 0.31271(14) 0.0418(4) Uani 1 1 d
H9 H 0.3820 0.0647 0.3008 0.080 Uiso 1 1 calc
C10 C -0.0093(3) -0.0252(2) 0.09299(13) 0.0380(4) Uani 1 1 d
C11 C -0.0220(3) -0.0560(2) 0.19251(13) 0.0418(4) Uani 1 1 d
H11A H -0.1642 -0.0906 0.2004 0.080 Uiso 1 1 calc
H11B H 0.0182 -0.1523 0.1992 0.080 Uiso 1 1 calc
C12 C 0.0615(3) 0.2348(2) 0.30512(12) 0.0352(4) Uani 1 1 d
C13 C -0.1369(3) 0.2499(3) 0.27823(18) 0.0546(5) Uani 1 1 d
H13A H -0.2278 0.1490 0.2284 0.080 Uiso 1 1 calc
H13B H -0.1128 0.3549 0.2553 0.080 Uiso 1 1 calc
H13C H -0.1992 0.2555 0.3334 0.080 Uiso 1 1 calc
C14 C -0.1793(3) -0.0265(3) 0.03387(15) 0.0465(5) Uani 1 1 d
H14 H -0.3008 -0.0442 0.0564 0.080 Uiso 1 1 calc
C15 C 0.1704(3) 0.0020(3) 0.05737(15) 0.0480(5) Uani 1 1 d
H15 H 0.2862 0.0037 0.0960 0.080 Uiso 1 1 calc
C16 C 0.3807(3) 0.2930(3) 0.37641(14) 0.0443(5) Uani 1 1 d
H16 H 0.5108 0.3511 0.4166 0.080 Uiso 1 1 calc

loop_
_atom_site_aniso_label
_atom_site_aniso_U_11
_atom_site_aniso_U_22
_atom_site_aniso_U_33
_atom_site_aniso_U_23
_atom_site_aniso_U_13
_atom_site_aniso_U_12
F1 0.0461(7) 0.0691(8) 0.0553(8) -0.0085(6) 0.0011(6) 0.0358(6)
F2 0.0525(7) 0.0559(7) 0.0590(8) -0.0237(6) -0.0009(6) 0.0242(6)
O3 0.0695(10) 0.0398(8) 0.0504(8) 0.0022(6) 0.0256(7) 0.0255(7)
O1 0.0716(10) 0.0472(8) 0.0411(8) 0.0043(6) 0.0076(7) 0.0395(8)
O2 0.0783(11) 0.0611(9) 0.0360(7) 0.0098(6) 0.0267(7) 0.0475(8)
C1 0.0442(10) 0.0339(8) 0.0282(8) 0.0063(6) 0.0160(7) 0.0225(7)
C2 0.0443(10) 0.0359(9) 0.0337(9) 0.0038(7) 0.0147(7) 0.0230(8)
O4 0.0854(12) 0.0430(8) 0.0535(9) 0.0097(7) 0.0437(8) 0.0284(8)
C3 0.0430(10) 0.0350(9) 0.0304(9) -0.0014(7) 0.0093(7) 0.0183(8)
C4 0.0377(9) 0.0428(9) 0.0290(8) 0.0040(7) 0.0104(7) 0.0230(8)
F5 0.186(2) 0.1534(17) 0.0292(7) 0.0207(8) 0.0233(9) 0.1445(17)
F6 0.177(2) 0.1761(19) 0.0453(8) 0.0109(10) 0.0161(10) 0.1623(18)
C5 0.0473(10) 0.0376(9) 0.0308(9) 0.0031(7) 0.0151(7) 0.0237(8)
C6 0.0493(11) 0.0422(10) 0.0312(9) 0.0035(7) 0.0135(8) 0.0275(8)
C7 0.0759(15) 0.0596(12) 0.0281(9) 0.0089(8) 0.0142(9) 0.0481(12)
C8 0.0760(15) 0.0677(13) 0.0354(10) 0.0080(9) 0.0147(10) 0.0569(12)
N2 0.0424(8) 0.0351(7) 0.0303(7) 0.0076(6) 0.0079(6) 0.0201(6)
N1 0.0490(9) 0.0381(8) 0.0330(8) 0.0044(6) 0.0064(7) 0.0231(7)
C9 0.0458(11) 0.0470(10) 0.0408(10) 0.0103(8) 0.0083(8) 0.0281(9)
C10 0.0466(10) 0.0312(9) 0.0345(9) 0.0016(7) 0.0054(8) 0.0173(8)
C11 0.0521(11) 0.0316(9) 0.0375(10) 0.0055(7) 0.0065(8) 0.0144(8)
C12 0.0421(9) 0.0364(9) 0.0330(9) 0.0097(7) 0.0095(7) 0.0211(8)
C13 0.0485(12) 0.0547(12) 0.0667(14) 0.0091(10) 0.0074(10) 0.0310(10)
C14 0.0419(10) 0.0562(12) 0.0426(11) 0.0075(9) 0.0079(8) 0.0231(9)
C15 0.0476(11) 0.0600(12) 0.0411(11) 0.0088(9) 0.0045(8) 0.0297(10)
C16 0.0448(11) 0.0471(11) 0.0412(10) 0.0064(8) 0.0015(8) 0.0229(9)

loop_
_atom_type_symbol
_atom_type_description
_atom_type_scat_dispersion_real
_atom_type_scat_dispersion_imag
_atom_type_scat_source
C C 0.0033 0.0016 'International Tables Vol C Tables 4.2.6.8 and 6.1.1.4'
H H 0.0000 0.0000 'International Tables Vol C Tables 4.2.6.8 and 6.1.1.4'
N N 0.0061 0.0033 'International Tables Vol C Tables 4.2.6.8 and 6.1.1.4'
O O 0.0106 0.0060 'International Tables Vol C Tables 4.2.6.8 and 6.1.1.4'
F F 0.0171 0.0103 'International Tables Vol C Tables 4.2.6.8 and 6.1.1.4'

loop_
_geom_angle_atom_site_label_1
_geom_angle_atom_site_label_2
_geom_angle_atom_site_label_3
_geom_angle
_geom_angle_site_symmetry_1
_geom_angle_site_symmetry_3
C4 C1 C3 116.53(15) . .
C4 C1 C2 122.02(16) . .
C3 C1 C2 121.35(16) . .
O1 C2 O2 127.95(16) . .
O1 C2 C1 118.50(15) . .
O2 C2 C1 113.55(15) . .
F2 C3 C1 120.06(15) . .
F2 C3 C4 117.91(17) . 2_776
C1 C3 C4 122.01(16) . 2_776
F1 C4 C1 120.37(15) . .
F1 C4 C3 118.17(16) . 2_776
C1 C4 C3 121.45(17) . 2_776
C7 C5 C8 116.83(16) . .
C7 C5 C6 121.86(16) . .
C8 C5 C6 121.17(16) . .
O3 C6 O4 126.84(16) . .
O3 C6 C5 119.69(17) . .
O4 C6 C5 113.47(15) . .
F5 C7 C5 119.63(17) . .
F5 C7 C8 119.04(17) . 2_887
C5 C7 C8 121.33(18) . 2_887
F6 C8 C5 119.72(17) . .
F6 C8 C7 118.43(18) . 2_887
C5 C8 C7 121.85(18) . 2_887
C12 N2 C9 109.03(15) . .
C12 N2 C11 125.91(16) . .
C9 N2 C11 125.05(15) . .
C12 N1 C16 109.76(15) . .
C12 N1 H1 125.1 . .
C16 N1 H1 125.1 . .
C16 C9 N2 106.93(16) . .
C16 C9 H9 126.5 . .
N2 C9 H9 126.5 . .
C14 C10 C15 118.23(18) . .
C14 C10 C11 120.43(18) . .
C15 C10 C11 121.33(17) . .
N2 C11 C10 112.59(15) . .
N2 C11 H11A 109.1 . .
C10 C11 H11A 109.1 . .
N2 C11 H11B 109.1 . .
C10 C11 H11B 109.1 . .
H11A C11 H11B 107.8 . .
N1 C12 N2 107.32(16) . .
N1 C12 C13 125.96(17) . .
N2 C12 C13 126.72(18) . .
C12 C13 H13A 109.5 . .
C12 C13 H13B 109.5 . .
H13A C13 H13B 109.5 . .
C12 C13 H13C 109.5 . .
H13A C13 H13C 109.5 . .
H13B C13 H13C 109.5 . .
C15 C14 C10 120.83(19) 2 .
C15 C14 H14 119.6 2 .
C10 C14 H14 119.6 . .
C14 C15 C10 120.94(19) 2 .
C14 C15 H15 119.5 2 .
C10 C15 H15 119.5 . .
C9 C16 N1 106.95(17) . .
C9 C16 H16 126.5 . .
N1 C16 H16 126.5 . .

loop_
_geom_bond_atom_site_label_1
_geom_bond_atom_site_label_2
_geom_bond_distance
_geom_bond_site_symmetry_2
F1 C4 1.341(2) .
F2 C3 1.345(2) .
O3 C6 1.208(2) .
O1 C2 1.234(2) .
O2 C2 1.252(2) .
C1 C4 1.381(2) .
C1 C3 1.382(3) .
C1 C2 1.524(2) .
O4 C6 1.289(2) .
C3 C4 1.387(2) 2_776
C4 C3 1.387(2) 2_776
F5 C7 1.336(2) .
F6 C8 1.337(2) .
C5 C7 1.368(3) .
C5 C8 1.371(3) .
C5 C6 1.519(2) .
C7 C8 1.380(3) 2_887
C8 C7 1.380(3) 2_887
N2 C12 1.345(2) .
N2 C9 1.377(2) .
N2 C11 1.470(2) .
N1 C12 1.324(2) .
N1 C16 1.375(2) .
N1 H1 0.8600 .
C9 C16 1.348(3) .
C9 H9 0.9300 .
C10 C14 1.386(3) .
C10 C15 1.391(3) .
C10 C11 1.509(3) .
C11 H11A 0.9700 .
C11 H11B 0.9700 .
C12 C13 1.475(3) .
C13 H13A 0.9600 .
C13 H13B 0.9600 .
C13 H13C 0.9600 .
C14 C15 1.372(3) 2
C14 H14 0.9300 .
C15 C14 1.372(3) 2
C15 H15 0.9300 .
C16 H16 0.9300 .
